data_7215200
loop_
_publ_author_name
'Patil, Komal M.'
'Cameron, Scott A.'
'Moratti, Stephen C.'
'Hanton, Lyall R.'

_publ_section_title
;
 Effect of anion on Ag(i) meso-helical chains formed with
 4,4&#x2032;-dipyridyl ketone: solvent versus anion bridging and anion
 effects on the strength of ligand binding
;
_journal_issue 21
_journal_name_full CrystEngComm
_journal_page_first 4587
_journal_paper_doi 10.1039/c4ce00155a
_journal_volume 16
_journal_year 2014
_chemical_formula_sum 'C26 H22 Ag F6 N6 O2 P'
_chemical_formula_weight 703.34
_chemical_name_systematic
;
 ?
;
_space_group_IT_number 2
_symmetry_cell_setting triclinic
_symmetry_space_group_name_Hall '-P 1'
_symmetry_space_group_name_H-M 'P -1'
_atom_sites_solution_hydrogens geom
_atom_sites_solution_primary direct
_atom_sites_solution_secondary difmap
_audit_creation_method SHELXL-97
_cell_angle_alpha 85.248(2)
_cell_angle_beta 86.205(3)
_cell_angle_gamma 83.680(3)
_cell_formula_units_Z 2
_cell_length_a 10.950(7)
_cell_length_b 11.1081(7)
_cell_length_c 12.1273(9)
_cell_measurement_reflns_used 9112
_cell_measurement_temperature 90(2)
_cell_measurement_theta_max 27.05
_cell_measurement_theta_min 2.4076
_cell_volume 1458.7(9)
_computing_cell_refinement 'Bruker SAINT'
_computing_data_collection 'Bruker APEX2'
_computing_data_reduction 'Bruker SAINT'
_computing_molecular_graphics 'Bruker SHELXTL'
_computing_publication_material 'Bruker SHELXTL'
_computing_structure_refinement 'SHELXL-97 (Sheldrick, 2008)'
_computing_structure_solution 'SIR97 (Altomare et al., 1999)'
_diffrn_ambient_temperature 90(2)
_diffrn_measured_fraction_theta_full 0.991
_diffrn_measured_fraction_theta_max 0.991
_diffrn_measurement_device_type 'Bruker APEXII CCD area detector'
_diffrn_measurement_method '\f and \w scans'
_diffrn_radiation_monochromator graphite
_diffrn_radiation_source 'fine-focus sealed tube'
_diffrn_radiation_type MoK\a
_diffrn_radiation_wavelength 0.71069
_diffrn_reflns_av_R_equivalents 0.0289
_diffrn_reflns_av_sigmaI/netI 0.0374
_diffrn_reflns_limit_h_max 14
_diffrn_reflns_limit_h_min -14
_diffrn_reflns_limit_k_max 13
_diffrn_reflns_limit_k_min -14
_diffrn_reflns_limit_l_max 15
_diffrn_reflns_limit_l_min -15
_diffrn_reflns_number 17617
_diffrn_reflns_theta_full 27.14
_diffrn_reflns_theta_max 27.14
_diffrn_reflns_theta_min 1.69
_diffrn_standards_number 0
_exptl_absorpt_coefficient_mu 0.819
_exptl_absorpt_correction_T_max 0.7455
_exptl_absorpt_correction_T_min 0.5859
_exptl_absorpt_correction_type multi-scan
_exptl_absorpt_process_details 'SADABS (Bruker, 2004)'
_exptl_crystal_colour colourless
_exptl_crystal_density_diffrn 1.601
_exptl_crystal_density_method 'not measured'
_exptl_crystal_description plate
_exptl_crystal_F_000 704
_exptl_crystal_size_max 0.84
_exptl_crystal_size_mid 0.42
_exptl_crystal_size_min 0.09
_refine_diff_density_max 1.460
_refine_diff_density_min -1.070
_refine_diff_density_rms 0.113
_refine_ls_extinction_method none
_refine_ls_goodness_of_fit_ref 1.082
_refine_ls_hydrogen_treatment constr
_refine_ls_matrix_type full
_refine_ls_number_parameters 371
_refine_ls_number_reflns 6405
_refine_ls_number_restraints 0
_refine_ls_restrained_S_all 1.082
_refine_ls_R_factor_all 0.0515
_refine_ls_R_factor_gt 0.0446
_refine_ls_shift/su_max 0.001
_refine_ls_shift/su_mean 0.000
_refine_ls_structure_factor_coef Fsqd
_refine_ls_weighting_details 'calc w=1/[\s^2^(Fo^2^)+(0.0572P)^2^+3.7067P] where P=(Fo^2^+2Fc^2^)/3'
_refine_ls_weighting_scheme calc
_refine_ls_wR_factor_gt 0.1202
_refine_ls_wR_factor_ref 0.1247
_reflns_number_gt 5690
_reflns_number_total 6405
_reflns_threshold_expression >2\s(I)
_cod_data_source_file c4ce00155a2.cif
_cod_data_source_block Complex_9(kp03_43AR)
_cod_depositor_comments
;
The following automatic conversions were performed:

'_symmetry_cell_setting' value 'Triclinic' changed to 'triclinic'
according to
/usr/data/users/saulius/crontab/automatic-downloads/rss-feeds/RSC/lib/dictionaries/cif_core.dic
dictionary named 'cif_core.dic' version 2.4.2 from 2011-04-26.

Automatic conversion script
Id: cif_fix_values 2281 2013-09-26 08:29:07Z andrius 

 Adding full bibliography for 7215192--7215200.cif.
;
_cod_original_cell_volume 1458.7(2)
_cod_original_sg_symbol_H-M P-1
_cod_database_code 7215200

loop_
_symmetry_equiv_pos_as_xyz
'x, y, z'
'-x, -y, -z'

loop_
_atom_site_label
_atom_site_type_symbol
_atom_site_fract_x
_atom_site_fract_y
_atom_site_fract_z
_atom_site_U_iso_or_equiv
_atom_site_adp_type
_atom_site_occupancy
_atom_site_symmetry_multiplicity
_atom_site_calc_flag
_atom_site_refinement_flags
C1 C 0.8345(4) 0.2728(4) 0.5621(3) 0.0273(8) Uani 1 1 d .
H1 H 0.7659 0.2592 0.5255 0.033 Uiso 1 1 calc R
C2 C 0.9378(4) 0.3025(4) 0.4998(3) 0.0274(8) Uani 1 1 d .
H2 H 0.9378 0.3109 0.4228 0.033 Uiso 1 1 calc R
C3 C 1.0427(3) 0.3199(3) 0.5533(3) 0.0221(7) Uani 1 1 d .
C4 C 1.0372(3) 0.3071(4) 0.6690(3) 0.0251(8) Uani 1 1 d .
H4 H 1.1057 0.3162 0.7078 0.030 Uiso 1 1 calc R
C5 C 0.9285(3) 0.2806(4) 0.7246(3) 0.0261(8) Uani 1 1 d .
H5 H 0.9246 0.2750 0.8017 0.031 Uiso 1 1 calc R
C6 C 1.1543(4) 0.3613(4) 0.4894(3) 0.0264(8) Uani 1 1 d .
C7 C 0.2741(3) 0.3321(4) 0.5451(3) 0.0246(8) Uani 1 1 d .
C8 C 0.3393(4) 0.4249(4) 0.5712(3) 0.0251(8) Uani 1 1 d .
H8 H 0.3135 0.5055 0.5495 0.030 Uiso 1 1 calc R
C9 C 0.4440(3) 0.3948(4) 0.6305(3) 0.0243(7) Uani 1 1 d .
H9 H 0.4864 0.4574 0.6495 0.029 Uiso 1 1 calc R
C10 C 0.4264(4) 0.1919(4) 0.6303(3) 0.0297(8) Uani 1 1 d .
H10 H 0.4583 0.1118 0.6469 0.036 Uiso 1 1 calc R
C11 C 0.3191(4) 0.2131(4) 0.5746(4) 0.0319(9) Uani 1 1 d .
H11 H 0.2780 0.1488 0.5573 0.038 Uiso 1 1 calc R
C12 C 0.5843(4) -0.0165(3) 0.8765(3) 0.0235(7) Uani 1 1 d .
H12 H 0.5219 0.0022 0.8275 0.028 Uiso 1 1 calc R
C13 C 0.6012(3) -0.1333(3) 0.9260(3) 0.0215(7) Uani 1 1 d .
H13 H 0.5520 -0.1919 0.9095 0.026 Uiso 1 1 calc R
C14 C 0.6927(3) 0.8380(3) 1.0007(3) 0.0201(7) Uani 1 1 d .
C15 C 0.7621(4) -0.0704(3) 1.0238(3) 0.0251(8) Uani 1 1 d .
H15 H 0.8218 -0.0855 1.0757 0.030 Uiso 1 1 calc R
C16 C 0.7415(4) 0.0425(3) 0.9690(3) 0.0258(8) Uani 1 1 d .
H16 H 0.7905 0.1021 0.9831 0.031 Uiso 1 1 calc R
C17 C 0.7159(3) 0.7135(3) 1.0574(3) 0.0208(7) Uani 1 1 d .
C18 C 0.6966(3) 0.6072(3) 0.9953(3) 0.0180(7) Uani 1 1 d .
C19 C 0.7144(3) 0.6091(3) 0.8804(3) 0.0208(7) Uani 1 1 d .
H19 H 0.7367 0.6784 0.8391 0.025 Uiso 1 1 calc R
C20 C 0.6982(4) 0.5059(3) 0.8288(3) 0.0225(7) Uani 1 1 d .
H20 H 0.7108 0.5072 0.7521 0.027 Uiso 1 1 calc R
C21 C 0.6493(3) 0.4027(3) 0.9955(3) 0.0212(7) Uani 1 1 d .
H21 H 0.6274 0.3321 1.0349 0.025 Uiso 1 1 calc R
C22 C 0.6638(3) 0.5013(3) 1.0540(3) 0.0203(7) Uani 1 1 d .
H22 H 0.6519 0.4971 1.1308 0.024 Uiso 1 1 calc R
C23A C 0.9267(9) 0.8958(9) 0.7237(8) 0.098(3) Uiso 1 1 d .
C24A C 1.0365(11) 0.9672(11) 0.7549(9) 0.130(4) Uiso 1 1 d .
H24A H 1.0049 1.0293 0.8029 0.194 Uiso 1 1 calc R
H24B H 1.0741 1.0038 0.6885 0.194 Uiso 1 1 calc R
H24C H 1.0966 0.9116 0.7920 0.194 Uiso 1 1 calc R
C25 C 0.0346(4) 0.6533(4) 0.9177(3) 0.0335(9) Uani 1 1 d .
C26 C 0.0434(4) 0.5711(4) 0.8293(4) 0.0377(10) Uani 1 1 d .
H26A H 0.1221 0.5729 0.7895 0.057 Uiso 1 1 calc R
H26B H -0.0207 0.5962 0.7795 0.057 Uiso 1 1 calc R
H26C H 0.0348 0.4900 0.8606 0.057 Uiso 1 1 calc R
N1 N 0.8280(3) 0.2624(3) 0.6738(3) 0.0237(6) Uani 1 1 d .
N2 N 0.4871(3) 0.2806(3) 0.6617(3) 0.0232(6) Uani 1 1 d .
N3 N 0.6535(3) 0.0709(3) 0.8958(3) 0.0224(6) Uani 1 1 d .
N4 N 0.6652(3) 0.4037(3) 0.8847(2) 0.0205(6) Uani 1 1 d .
N5A N 0.8488(7) 0.8402(7) 0.7101(7) 0.108(3) Uani 1 1 d .
N6 N 0.0282(4) 0.7166(4) 0.9876(4) 0.0497(11) Uani 1 1 d .
O1 O 1.1478(3) 0.4187(3) 0.4007(2) 0.0380(7) Uani 1 1 d .
O2 O 0.7499(3) 0.6995(3) 1.1512(2) 0.0285(6) Uani 1 1 d .
F11 F 0.4537(3) 0.6837(3) 0.7648(2) 0.0492(7) Uani 1 1 d .
F12 F 0.3415(3) 0.8583(3) 0.7962(3) 0.0605(9) Uani 1 1 d .
F13 F 0.5013(3) 0.8546(3) 0.6683(2) 0.0604(9) Uani 1 1 d .
F14 F 0.3050(4) 0.8881(3) 0.6134(3) 0.0768(12) Uani 1 1 d .
F15 F 0.4194(3) 0.7117(3) 0.5831(2) 0.0440(7) Uani 1 1 d .
F16 F 0.2597(3) 0.7177(3) 0.7086(3) 0.0587(9) Uani 1 1 d .
P2 P 0.38044(10) 0.78707(10) 0.68812(8) 0.0270(2) Uani 1 1 d .
Ag1 Ag 0.64207(3) 0.24236(2) 0.77899(2) 0.02324(10) Uani 1 1 d .

loop_
_atom_site_aniso_label
_atom_site_aniso_U_11
_atom_site_aniso_U_22
_atom_site_aniso_U_33
_atom_site_aniso_U_23
_atom_site_aniso_U_13
_atom_site_aniso_U_12
C1 0.0234(19) 0.036(2) 0.0240(18) -0.0017(16) -0.0078(15) -0.0084(16)
C2 0.027(2) 0.039(2) 0.0176(17) 0.0005(15) -0.0072(14) -0.0078(16)
C3 0.0201(17) 0.0256(18) 0.0206(17) 0.0009(14) -0.0044(13) -0.0025(14)
C4 0.0216(18) 0.033(2) 0.0222(17) -0.0033(15) -0.0072(14) -0.0047(15)
C5 0.0237(19) 0.038(2) 0.0172(16) -0.0029(15) -0.0040(14) -0.0044(16)
C6 0.0230(19) 0.032(2) 0.0244(18) 0.0003(15) -0.0026(14) -0.0052(15)
C7 0.0202(18) 0.034(2) 0.0191(17) 0.0046(15) -0.0012(13) -0.0062(15)
C8 0.0263(19) 0.0241(18) 0.0243(18) 0.0020(14) -0.0008(14) -0.0027(15)
C9 0.0233(18) 0.0260(19) 0.0241(18) -0.0027(14) -0.0020(14) -0.0036(15)
C10 0.028(2) 0.0233(19) 0.038(2) 0.0026(16) -0.0082(17) -0.0048(15)
C11 0.026(2) 0.029(2) 0.043(2) 0.0041(17) -0.0107(17) -0.0127(16)
C12 0.0273(19) 0.0198(17) 0.0247(18) -0.0015(14) -0.0077(14) -0.0043(14)
C13 0.0261(18) 0.0181(17) 0.0215(17) -0.0030(13) -0.0050(14) -0.0049(14)
C14 0.0231(17) 0.0196(17) 0.0179(16) -0.0044(13) -0.0016(13) -0.0011(13)
C15 0.0286(19) 0.0235(18) 0.0251(18) -0.0054(14) -0.0108(15) -0.0025(15)
C16 0.030(2) 0.0208(18) 0.0291(19) -0.0065(15) -0.0058(15) -0.0064(15)
C17 0.0188(17) 0.0236(18) 0.0201(16) -0.0024(14) -0.0012(13) -0.0026(14)
C18 0.0173(16) 0.0177(16) 0.0184(16) 0.0001(13) -0.0019(12) -0.0002(13)
C19 0.0235(18) 0.0182(17) 0.0210(17) -0.0010(13) 0.0006(13) -0.0048(14)
C20 0.0309(19) 0.0199(17) 0.0177(16) -0.0017(13) 0.0013(14) -0.0079(14)
C21 0.0211(17) 0.0187(17) 0.0229(17) 0.0042(13) 0.0002(13) -0.0033(13)
C22 0.0191(17) 0.0228(17) 0.0183(16) 0.0017(13) -0.0017(13) -0.0011(13)
C25 0.029(2) 0.043(2) 0.027(2) 0.0064(18) -0.0048(16) -0.0014(18)
C26 0.035(2) 0.046(3) 0.032(2) 0.0011(19) -0.0048(18) -0.002(2)
N1 0.0225(15) 0.0289(17) 0.0206(15) -0.0026(12) -0.0030(12) -0.0046(13)
N2 0.0206(15) 0.0254(16) 0.0234(15) 0.0009(12) -0.0011(12) -0.0044(12)
N3 0.0265(16) 0.0176(14) 0.0238(15) -0.0032(12) -0.0029(12) -0.0034(12)
N4 0.0214(15) 0.0169(14) 0.0235(15) -0.0007(11) -0.0013(12) -0.0033(11)
N5A 0.101(5) 0.106(6) 0.127(6) -0.045(5) 0.047(5) -0.060(5)
N6 0.049(3) 0.060(3) 0.038(2) -0.008(2) -0.0064(19) 0.008(2)
O1 0.0310(16) 0.055(2) 0.0271(15) 0.0142(14) -0.0062(12) -0.0105(14)
O2 0.0365(16) 0.0286(14) 0.0214(13) -0.0001(11) -0.0119(11) -0.0033(12)
F11 0.0553(18) 0.0545(18) 0.0364(14) 0.0087(13) -0.0119(13) -0.0035(14)
F12 0.0560(19) 0.083(2) 0.0483(17) -0.0393(17) -0.0045(14) -0.0051(17)
F13 0.074(2) 0.071(2) 0.0451(17) -0.0104(15) 0.0037(15) -0.0502(18)
F14 0.118(3) 0.0443(19) 0.069(2) 0.0016(16) -0.046(2) 0.010(2)
F15 0.0478(16) 0.0587(18) 0.0296(13) -0.0183(12) -0.0011(11) -0.0131(13)
F16 0.0397(16) 0.085(2) 0.0589(19) -0.0233(17) 0.0014(14) -0.0292(16)
P2 0.0364(6) 0.0284(5) 0.0189(4) -0.0028(4) -0.0064(4) -0.0112(4)
Ag1 0.02268(16) 0.01915(15) 0.02869(16) -0.00074(10) -0.00415(10) -0.00507(10)

loop_
_atom_type_symbol
_atom_type_description
_atom_type_scat_dispersion_real
_atom_type_scat_dispersion_imag
_atom_type_scat_source
C C 0.0033 0.0016 'International Tables Vol C Tables 4.2.6.8 and 6.1.1.4'
H H 0.0000 0.0000 'International Tables Vol C Tables 4.2.6.8 and 6.1.1.4'
N N 0.0061 0.0033 'International Tables Vol C Tables 4.2.6.8 and 6.1.1.4'
O O 0.0106 0.0060 'International Tables Vol C Tables 4.2.6.8 and 6.1.1.4'
F F 0.0171 0.0103 'International Tables Vol C Tables 4.2.6.8 and 6.1.1.4'
P P 0.1023 0.0942 'International Tables Vol C Tables 4.2.6.8 and 6.1.1.4'
Ag Ag -0.8971 1.1015 'International Tables Vol C Tables 4.2.6.8 and 6.1.1.4'

loop_
_geom_angle_atom_site_label_1
_geom_angle_atom_site_label_2
_geom_angle_atom_site_label_3
_geom_angle
_geom_angle_site_symmetry_1
_geom_angle_site_symmetry_3
N1 C1 C2 123.1(3) . .
N1 C1 H1 118.5 . .
C2 C1 H1 118.5 . .
C1 C2 C3 119.2(3) . .
C1 C2 H2 120.4 . .
C3 C2 H2 120.4 . .
C2 C3 C4 118.0(3) . .
C2 C3 C6 121.1(3) . .
C4 C3 C6 120.7(3) . .
C5 C4 C3 118.7(3) . .
C5 C4 H4 120.6 . .
C3 C4 H4 120.6 . .
N1 C5 C4 123.6(3) . .
N1 C5 H5 118.2 . .
C4 C5 H5 118.2 . .
O1 C6 C3 122.0(3) . .
O1 C6 C7 122.0(3) . 1_655
C3 C6 C7 116.0(3) . 1_655
C8 C7 C11 118.7(4) . .
C8 C7 C6 120.2(4) . 1_455
C11 C7 C6 121.1(4) . 1_455
C7 C8 C9 118.4(4) . .
C7 C8 H8 120.8 . .
C9 C8 H8 120.8 . .
N2 C9 C8 123.5(4) . .
N2 C9 H9 118.2 . .
C8 C9 H9 118.2 . .
N2 C10 C11 123.5(4) . .
N2 C10 H10 118.2 . .
C11 C10 H10 118.2 . .
C10 C11 C7 118.6(4) . .
C10 C11 H11 120.7 . .
C7 C11 H11 120.7 . .
N3 C12 C13 123.1(3) . .
N3 C12 H12 118.4 . .
C13 C12 H12 118.4 . .
C12 C13 C14 119.0(3) . 1_545
C12 C13 H13 120.5 . .
C14 C13 H13 120.5 1_545 .
C13 C14 C15 118.1(3) 1_565 1_565
C13 C14 C17 121.8(3) 1_565 .
C15 C14 C17 120.1(3) 1_565 .
C16 C15 C14 119.3(3) . 1_545
C16 C15 H15 120.4 . .
C14 C15 H15 120.4 1_545 .
N3 C16 C15 123.0(3) . .
N3 C16 H16 118.5 . .
C15 C16 H16 118.5 . .
O2 C17 C18 121.0(3) . .
O2 C17 C14 120.7(3) . .
C18 C17 C14 118.3(3) . .
C22 C18 C19 118.7(3) . .
C22 C18 C17 119.2(3) . .
C19 C18 C17 122.0(3) . .
C20 C19 C18 118.8(3) . .
C20 C19 H19 120.6 . .
C18 C19 H19 120.6 . .
N4 C20 C19 122.8(3) . .
N4 C20 H20 118.6 . .
C19 C20 H20 118.6 . .
N4 C21 C22 123.3(3) . .
N4 C21 H21 118.4 . .
C22 C21 H21 118.4 . .
C21 C22 C18 118.5(3) . .
C21 C22 H22 120.7 . .
C18 C22 H22 120.7 . .
N5A C23A C24A 174.3(11) . .
C23A C24A H24A 109.5 . .
C23A C24A H24B 109.5 . .
H24A C24A H24B 109.5 . .
C23A C24A H24C 109.5 . .
H24A C24A H24C 109.5 . .
H24B C24A H24C 109.5 . .
N6 C25 C26 179.3(5) . .
C25 C26 H26A 109.5 . .
C25 C26 H26B 109.5 . .
H26A C26 H26B 109.5 . .
C25 C26 H26C 109.5 . .
H26A C26 H26C 109.5 . .
H26B C26 H26C 109.5 . .
C5 N1 C1 117.4(3) . .
C5 N1 Ag1 119.6(2) . .
C1 N1 Ag1 122.5(2) . .
C9 N2 C10 117.0(3) . .
C9 N2 Ag1 120.6(3) . .
C10 N2 Ag1 122.0(3) . .
C12 N3 C16 117.5(3) . .
C12 N3 Ag1 117.7(2) . .
C16 N3 Ag1 123.5(2) . .
C21 N4 C20 117.8(3) . .
C21 N4 Ag1 125.7(2) . .
C20 N4 Ag1 116.5(2) . .
F14 P2 F13 91.9(2) . .
F14 P2 F15 90.49(19) . .
F13 P2 F15 90.57(16) . .
F14 P2 F11 178.6(2) . .
F13 P2 F11 89.43(19) . .
F15 P2 F11 89.83(17) . .
F14 P2 F12 91.3(2) . .
F13 P2 F12 90.40(18) . .
F15 P2 F12 177.97(19) . .
F11 P2 F12 88.40(18) . .
F14 P2 F16 88.7(2) . .
F13 P2 F16 179.3(2) . .
F15 P2 F16 89.26(16) . .
F11 P2 F16 89.93(19) . .
F12 P2 F16 89.75(18) . .
N2 Ag1 N3 119.91(11) . .
N2 Ag1 N4 113.94(11) . .
N3 Ag1 N4 107.00(11) . .
N2 Ag1 N1 107.58(11) . .
N3 Ag1 N1 111.87(11) . .
N4 Ag1 N1 93.42(11) . .

loop_
_geom_bond_atom_site_label_1
_geom_bond_atom_site_label_2
_geom_bond_distance
_geom_bond_site_symmetry_2
C1 N1 1.348(5) .
C1 C2 1.374(5) .
C1 H1 0.9300 .
C2 C3 1.395(5) .
C2 H2 0.9300 .
C3 C4 1.397(5) .
C3 C6 1.497(5) .
C4 C5 1.378(5) .
C4 H4 0.9300 .
C5 N1 1.338(5) .
C5 H5 0.9300 .
C6 O1 1.207(5) .
C6 C7 1.506(5) 1_655
C7 C8 1.385(5) .
C7 C11 1.386(6) .
C7 C6 1.506(5) 1_455
C8 C9 1.389(5) .
C8 H8 0.9300 .
C9 N2 1.337(5) .
C9 H9 0.9300 .
C10 N2 1.340(5) .
C10 C11 1.383(6) .
C10 H10 0.9300 .
C11 H11 0.9300 .
C12 N3 1.341(5) .
C12 C13 1.382(5) .
C12 H12 0.9300 .
C13 C14 1.388(5) 1_545
C13 H13 0.9300 .
C14 C13 1.388(5) 1_565
C14 C15 1.392(5) 1_565
C14 C17 1.496(5) .
C15 C16 1.373(5) .
C15 C14 1.392(5) 1_545
C15 H15 0.9300 .
C16 N3 1.347(5) .
C16 H16 0.9300 .
C17 O2 1.214(4) .
C17 C18 1.493(5) .
C18 C22 1.393(5) .
C18 C19 1.393(5) .
C19 C20 1.384(5) .
C19 H19 0.9300 .
C20 N4 1.345(4) .
C20 H20 0.9300 .
C21 N4 1.343(5) .
C21 C22 1.382(5) .
C21 H21 0.9300 .
C22 H22 0.9300 .
C23A N5A 1.135(11) .
C23A C24A 1.592(14) .
C24A H24A 0.9600 .
C24A H24B 0.9600 .
C24A H24C 0.9600 .
C25 N6 1.139(6) .
C25 C26 1.456(7) .
C26 H26A 0.9600 .
C26 H26B 0.9600 .
C26 H26C 0.9600 .
N1 Ag1 2.351(3) .
N2 Ag1 2.268(3) .
N3 Ag1 2.274(3) .
N4 Ag1 2.333(3) .
F11 P2 1.596(3) .
F12 P2 1.597(3) .
F13 P2 1.587(3) .
F14 P2 1.578(3) .
F15 P2 1.591(3) .
F16 P2 1.598(3) .
